data_4024611
loop_
_publ_author_name
'Carlos Saavedra'
'Rosendo Hern\'andez'
'Alicia Boto'
'Eleuterio \'Alvarez'

_publ_section_title
;
Catalytic, One-Pot Synthesis of \b-Amino Acids from \a-Amino Acids.
Preparation of \a,\b-Peptide Derivatives
;
_journal_name_full 'Journal of Organic Chemistry'
_journal_page_first 4655
_journal_page_last 4665
_journal_paper_doi 10.1021/jo9004487
_journal_volume 74
_journal_year 2009
_chemical_absolute_configuration syn
_chemical_formula_moiety 'C25 H32 N2 O4'
_chemical_formula_sum 'C25 H32 N2 O4'
_chemical_formula_weight 424.53
_chemical_name_systematic
; 
 ? 
;
_space_group_IT_number 19
_symmetry_cell_setting orthorhombic
_symmetry_space_group_name_Hall 'P 2ac 2ab'
_symmetry_space_group_name_H-M 'P 21 21 21'
_atom_sites_solution_hydrogens geom
_atom_sites_solution_primary direct
_atom_sites_solution_secondary difmap
_audit_creation_method SHELXL-97
_cell_angle_alpha 90.00
_cell_angle_beta 90.00
_cell_angle_gamma 90.00
_cell_formula_units_Z 4
_cell_length_a 10.3923(5)
_cell_length_b 14.8644(7)
_cell_length_c 16.1866(7)
_cell_measurement_reflns_used 9897
_cell_measurement_temperature 298(2)
_cell_measurement_theta_max 22.85
_cell_measurement_theta_min 2.33
_cell_volume 2500.4(2)
_computing_cell_refinement 'Bruker (2006). APEX 2. Version 2.1.'
_computing_data_collection 'Bruker (2006). APEX 2. Version 2.1.'
_computing_data_reduction 'Bruker (2006). APEX 2. Version 2.1.'
_computing_molecular_graphics 'XP, SHELXTL v. 6.14 (Bruker, 2003)'
_computing_publication_material 'XCIF, SHELXTL v. 6.14 (Bruker, 2003)'
_computing_structure_refinement 'XL, SHELXTL v. 6.14 (Bruker, 2003)'
_computing_structure_solution 'Bruker (2006). APEX 2. Version 2.1.'
_diffrn_ambient_temperature 298(2)
_diffrn_detector_area_resol_mean 8.26
_diffrn_measured_fraction_theta_full 0.929
_diffrn_measured_fraction_theta_max 0.988
_diffrn_measurement_device_type
;
 Bruker-Nonius X8kappa APEX II CCD area detector'
;
_diffrn_measurement_method 'phi and omega scans with narrow frames'
_diffrn_radiation_monochromator graphite
_diffrn_radiation_source 'fine-focus sealed tube'
_diffrn_radiation_type MoK\a
_diffrn_radiation_wavelength 0.71073
_diffrn_reflns_av_R_equivalents 0.0314
_diffrn_reflns_av_sigmaI/netI 0.0134
_diffrn_reflns_limit_h_max 14
_diffrn_reflns_limit_h_min -11
_diffrn_reflns_limit_k_max 21
_diffrn_reflns_limit_k_min -21
_diffrn_reflns_limit_l_max 23
_diffrn_reflns_limit_l_min -23
_diffrn_reflns_number 57712
_diffrn_reflns_theta_full 25.00
_diffrn_reflns_theta_max 30.52
_diffrn_reflns_theta_min 2.33
_diffrn_standards_decay_% 0
_exptl_absorpt_coefficient_mu 0.076
_exptl_absorpt_correction_T_max 0.9738
_exptl_absorpt_correction_T_min 0.9629
_exptl_absorpt_correction_type multi-scan
_exptl_absorpt_process_details
;
 SADABS, Bruker (2006). APEX 2. Version 2.1. Bruker Analytical
 X-ray Solutions, Madison, Wisconsin, USA.
;
_exptl_crystal_colour colourless
_exptl_crystal_density_diffrn 1.128
_exptl_crystal_density_method 'not measured'
_exptl_crystal_description prism
_exptl_crystal_F_000 912
_exptl_crystal_size_max 0.50
_exptl_crystal_size_mid 0.45
_exptl_crystal_size_min 0.35
_refine_diff_density_max 0.339
_refine_diff_density_min -0.174
_refine_diff_density_rms 0.040
_refine_ls_extinction_method none
_refine_ls_goodness_of_fit_ref 1.077
_refine_ls_hydrogen_treatment mixed
_refine_ls_matrix_type full
_refine_ls_number_parameters 291
_refine_ls_number_reflns 3997
_refine_ls_number_restraints 2
_refine_ls_restrained_S_all 1.077
_refine_ls_R_factor_all 0.0664
_refine_ls_R_factor_gt 0.0462
_refine_ls_shift/su_max 0.000
_refine_ls_shift/su_mean 0.000
_refine_ls_structure_factor_coef Fsqd
_refine_ls_weighting_details 'calc w=1/[\s^2^(Fo^2^)+(0.0906P)^2^+0.1368P] where P=(Fo^2^+2Fc^2^)/3'
_refine_ls_weighting_scheme calc
_refine_ls_wR_factor_gt 0.1308
_refine_ls_wR_factor_ref 0.1524
_reflns_number_gt 2772
_reflns_number_total 3997
_reflns_threshold_expression >2sigma(I)
_cod_data_source_file jo9004487_si_010.cif
_cod_data_source_block 99
_cod_depositor_comments
;
The following automatic conversions were performed:
'_symmetry_cell_setting' value 'Orthorhombic' changed to 'orthorhombic'
according to '/home/saulius/struct/CIF-dictionaries/cif_core.dic'
dictionary named 'cif_core.dic' version 2.4.1 from 2010-06-29.

Automatic conversion script
Id: cif_fix_enum 1527 2010-12-29 10:47:43Z saulius 
;
_cod_original_sg_symbol_H-M P2(1)2(1)2(1)
_cod_database_code 4024611

loop_
_symmetry_equiv_pos_as_xyz
'x, y, z'
'-x+1/2, -y, z+1/2'
'-x, y+1/2, -z+1/2'
'x+1/2, -y+1/2, -z'

loop_
_atom_site_label
_atom_site_type_symbol
_atom_site_fract_x
_atom_site_fract_y
_atom_site_fract_z
_atom_site_U_iso_or_equiv
_atom_site_adp_type
_atom_site_occupancy
_atom_site_symmetry_multiplicity
_atom_site_calc_flag
_atom_site_refinement_flags
_atom_site_disorder_assembly
_atom_site_disorder_group
O1 O 0.6443(4) 0.7068(4) 0.0774(3) 0.227(3) Uani 1 1 d . . .
O2 O 0.8444(3) 0.67650(18) 0.10475(15) 0.0969(8) Uani 1 1 d . . .
O3 O 1.07337(16) 0.20202(10) 0.17890(11) 0.0584(4) Uani 1 1 d . . .
O1' O 0.77614(16) 0.44731(11) 0.14396(11) 0.0633(5) Uani 1 1 d . . .
N1 N 0.79352(18) 0.56429(12) 0.22980(12) 0.0529(4) Uani 1 1 d D . .
H1N H 0.840(2) 0.5923(18) 0.2723(14) 0.063 Uiso 1 1 d D . .
N2 N 0.89804(18) 0.29192(11) 0.17695(12) 0.0496(4) Uani 1 1 d D . .
H2N H 0.835(2) 0.3177(16) 0.1456(14) 0.060 Uiso 1 1 d D . .
C1 C 0.7243(4) 0.6717(2) 0.1207(3) 0.0964(11) Uani 1 1 d . . .
C2 C 0.6866(2) 0.61110(17) 0.19087(18) 0.0670(7) Uani 1 1 d . . .
H2 H 0.6292 0.5651 0.1681 0.080 Uiso 1 1 calc R . .
C3 C 0.6101(3) 0.6632(2) 0.2552(2) 0.0855(9) Uani 1 1 d . . .
H3A H 0.6665 0.7057 0.2827 0.103 Uiso 1 1 calc R . .
H3B H 0.5428 0.6972 0.2278 0.103 Uiso 1 1 calc R . .
C4 C 0.5500(3) 0.6019(2) 0.3189(2) 0.0819(9) Uani 1 1 d . . .
C5 C 0.4435(3) 0.5488(3) 0.3004(3) 0.1047(12) Uani 1 1 d . . .
H5 H 0.4063 0.5530 0.2483 0.126 Uiso 1 1 calc R . .
C6 C 0.3922(4) 0.4908(5) 0.3568(4) 0.1395(19) Uani 1 1 d . . .
H6 H 0.3213 0.4560 0.3426 0.167 Uiso 1 1 calc R . .
C7 C 0.4439(6) 0.4836(5) 0.4334(4) 0.151(2) Uani 1 1 d . . .
H7 H 0.4079 0.4447 0.4720 0.181 Uiso 1 1 calc R . .
C8 C 0.5484(6) 0.5336(5) 0.4530(3) 0.145(2) Uani 1 1 d . . .
H8 H 0.5851 0.5280 0.5052 0.175 Uiso 1 1 calc R . .
C9 C 0.6014(4) 0.5930(4) 0.3965(3) 0.1115(15) Uani 1 1 d . . .
H9 H 0.6726 0.6272 0.4114 0.134 Uiso 1 1 calc R . .
C10 C 0.8850(6) 0.7322(4) 0.0364(2) 0.1302(17) Uani 1 1 d . . .
H10A H 0.8558 0.7060 -0.0145 0.195 Uiso 1 1 calc R . .
H10B H 0.9772 0.7361 0.0359 0.195 Uiso 1 1 calc R . .
H10C H 0.8490 0.7913 0.0424 0.195 Uiso 1 1 calc R . .
C11 C 0.97504(19) 0.22920(12) 0.14434(14) 0.0447(4) Uani 1 1 d . . .
C12 C 0.93535(19) 0.19327(12) 0.06213(13) 0.0451(4) Uani 1 1 d . . .
C13 C 0.8080(2) 0.19260(18) 0.03667(17) 0.0663(7) Uani 1 1 d . . .
H13 H 0.7442 0.2153 0.0711 0.080 Uiso 1 1 calc R . .
C14 C 0.7757(3) 0.1581(2) -0.0402(2) 0.0877(10) Uani 1 1 d . . .
H14 H 0.6902 0.1581 -0.0572 0.105 Uiso 1 1 calc R . .
C15 C 0.8690(3) 0.1241(2) -0.0914(2) 0.0841(9) Uani 1 1 d . . .
H15 H 0.8469 0.1016 -0.1431 0.101 Uiso 1 1 calc R . .
C16 C 0.9945(3) 0.1232(2) -0.06620(19) 0.0769(8) Uani 1 1 d . . .
H16 H 1.0577 0.0997 -0.1007 0.092 Uiso 1 1 calc R . .
C17 C 1.0280(2) 0.15706(17) 0.01054(17) 0.0605(6) Uani 1 1 d . . .
H17 H 1.1135 0.1555 0.0275 0.073 Uiso 1 1 calc R . .
C1' C 0.82808(18) 0.48234(13) 0.20439(14) 0.0454(4) Uani 1 1 d . . .
C2' C 0.93888(18) 0.43585(12) 0.25047(13) 0.0463(4) Uani 1 1 d . . .
C3' C 0.9168(2) 0.33235(13) 0.25801(14) 0.0478(5) Uani 1 1 d . . .
H3' H 0.9977 0.3075 0.2791 0.057 Uiso 1 1 calc R . .
C4' C 0.8115(3) 0.30107(16) 0.31851(16) 0.0619(6) Uani 1 1 d . . .
H4' H 0.8332 0.3258 0.3729 0.074 Uiso 1 1 calc R . .
C5' C 0.6760(3) 0.3328(2) 0.2979(2) 0.0782(8) Uani 1 1 d . . .
H5'1 H 0.6720 0.3972 0.3020 0.117 Uiso 1 1 calc R . .
H5'2 H 0.6160 0.3065 0.3359 0.117 Uiso 1 1 calc R . .
H5'3 H 0.6545 0.3148 0.2426 0.117 Uiso 1 1 calc R . .
C6' C 0.8159(4) 0.19853(18) 0.3262(2) 0.0888(10) Uani 1 1 d . . .
H6'1 H 0.7558 0.1793 0.3677 0.133 Uiso 1 1 calc R . .
H6'2 H 0.9011 0.1801 0.3416 0.133 Uiso 1 1 calc R . .
H6'3 H 0.7935 0.1718 0.2741 0.133 Uiso 1 1 calc R . .
C7' C 0.9621(3) 0.47387(16) 0.33743(17) 0.0662(7) Uani 1 1 d . . .
H7'1 H 1.0221 0.4361 0.3663 0.099 Uiso 1 1 calc R . .
H7'2 H 0.8822 0.4757 0.3671 0.099 Uiso 1 1 calc R . .
H7'3 H 0.9967 0.5336 0.3332 0.099 Uiso 1 1 calc R . .
C8' C 1.0590(2) 0.45200(17) 0.19791(19) 0.0652(6) Uani 1 1 d . . .
H8'1 H 1.0450 0.4289 0.1432 0.098 Uiso 1 1 calc R . .
H8'2 H 1.1311 0.4218 0.2225 0.098 Uiso 1 1 calc R . .
H8'3 H 1.0762 0.5154 0.1950 0.098 Uiso 1 1 calc R . .

loop_
_atom_site_aniso_label
_atom_site_aniso_U_11
_atom_site_aniso_U_22
_atom_site_aniso_U_33
_atom_site_aniso_U_23
_atom_site_aniso_U_13
_atom_site_aniso_U_12
O1 0.153(3) 0.283(6) 0.245(5) 0.167(5) -0.020(3) 0.079(4)
O2 0.1059(17) 0.1138(18) 0.0711(14) 0.0287(13) -0.0206(13) -0.0052(14)
O3 0.0634(9) 0.0486(7) 0.0632(10) -0.0041(7) -0.0149(8) 0.0130(7)
O1' 0.0682(9) 0.0589(9) 0.0626(10) -0.0159(8) -0.0265(8) 0.0161(8)
N1 0.0525(9) 0.0453(8) 0.0608(12) -0.0093(8) -0.0121(8) 0.0114(7)
N2 0.0590(9) 0.0426(8) 0.0472(11) -0.0098(7) -0.0102(8) 0.0087(7)
C1 0.102(2) 0.086(2) 0.101(3) 0.023(2) -0.011(2) 0.0302(19)
C2 0.0615(12) 0.0590(12) 0.0805(18) -0.0022(12) -0.0155(13) 0.0214(11)
C3 0.0750(17) 0.0742(16) 0.107(2) -0.0218(18) -0.0167(18) 0.0348(15)
C4 0.0579(13) 0.103(2) 0.085(2) -0.0292(18) -0.0053(15) 0.0278(14)
C5 0.0664(17) 0.143(4) 0.104(3) -0.010(3) -0.0178(19) 0.007(2)
C6 0.074(2) 0.194(6) 0.150(5) -0.010(4) 0.008(3) -0.015(3)
C7 0.103(3) 0.230(7) 0.120(5) 0.015(4) 0.033(3) 0.021(4)
C8 0.119(4) 0.242(7) 0.076(3) -0.023(4) 0.006(3) 0.042(4)
C9 0.081(2) 0.168(4) 0.085(3) -0.044(3) -0.011(2) 0.018(2)
C10 0.171(5) 0.143(4) 0.076(2) 0.035(3) -0.011(3) -0.026(4)
C11 0.0525(9) 0.0338(7) 0.0479(12) 0.0022(8) -0.0026(9) 0.0011(7)
C12 0.0501(9) 0.0370(8) 0.0480(12) -0.0048(8) 0.0009(9) 0.0011(7)
C13 0.0563(12) 0.0727(15) 0.0698(17) -0.0291(13) -0.0081(12) 0.0110(11)
C14 0.0729(16) 0.103(2) 0.088(2) -0.0449(19) -0.0218(16) 0.0144(16)
C15 0.093(2) 0.093(2) 0.0661(19) -0.0346(17) -0.0121(16) 0.0126(17)
C16 0.0763(17) 0.0901(18) 0.0644(19) -0.0262(15) 0.0137(15) 0.0042(14)
C17 0.0527(10) 0.0641(13) 0.0648(16) -0.0118(11) 0.0077(11) 0.0017(10)
C1' 0.0450(8) 0.0430(9) 0.0483(12) -0.0045(8) -0.0042(8) 0.0024(7)
C2' 0.0479(9) 0.0399(8) 0.0511(12) -0.0062(8) -0.0112(9) 0.0033(7)
C3' 0.0576(10) 0.0393(8) 0.0466(12) -0.0063(8) -0.0092(9) 0.0043(8)
C4' 0.0793(15) 0.0582(12) 0.0482(14) -0.0080(10) 0.0008(12) -0.0114(11)
C5' 0.0694(15) 0.0876(19) 0.0775(19) -0.0064(16) 0.0148(15) -0.0130(14)
C6' 0.131(3) 0.0603(14) 0.0752(19) 0.0071(14) 0.001(2) -0.0222(17)
C7' 0.0812(15) 0.0484(10) 0.0690(17) -0.0141(11) -0.0314(13) 0.0085(11)
C8' 0.0478(10) 0.0578(12) 0.0900(19) 0.0060(12) -0.0019(12) -0.0009(9)

loop_
_atom_type_symbol
_atom_type_description
_atom_type_scat_dispersion_real
_atom_type_scat_dispersion_imag
_atom_type_scat_source
C C 0.0033 0.0000 'International Tables Vol C Tables 4.2.6.8 and 6.1.1.4'
H H 0.0000 0.0000 'International Tables Vol C Tables 4.2.6.8 and 6.1.1.4'
N N 0.0061 0.0000 'International Tables Vol C Tables 4.2.6.8 and 6.1.1.4'
O O 0.0106 0.0000 'International Tables Vol C Tables 4.2.6.8 and 6.1.1.4'

loop_
_geom_angle_atom_site_label_1
_geom_angle_atom_site_label_2
_geom_angle_atom_site_label_3
_geom_angle
_geom_angle_site_symmetry_1
_geom_angle_site_symmetry_3
_geom_angle_publ_flag
C1 O2 C10 118.2(3) . . ?
C1' N1 C2 120.57(19) . . ?
C1' N1 H1N 119.4(17) . . ?
C2 N1 H1N 120.0(17) . . ?
C11 N2 C3' 124.28(17) . . ?
C11 N2 H2N 120.2(16) . . ?
C3' N2 H2N 115.1(16) . . ?
O1 C1 O2 122.1(4) . . ?
O1 C1 C2 121.3(4) . . ?
O2 C1 C2 116.2(3) . . ?
N1 C2 C1 114.5(2) . . ?
N1 C2 C3 110.3(2) . . ?
C1 C2 C3 110.4(2) . . ?
N1 C2 H2 107.1 . . ?
C1 C2 H2 107.1 . . ?
C3 C2 H2 107.1 . . ?
C4 C3 C2 112.1(2) . . ?
C4 C3 H3A 109.2 . . ?
C2 C3 H3A 109.2 . . ?
C4 C3 H3B 109.2 . . ?
C2 C3 H3B 109.2 . . ?
H3A C3 H3B 107.9 . . ?
C9 C4 C5 116.9(4) . . ?
C9 C4 C3 121.5(4) . . ?
C5 C4 C3 121.6(3) . . ?
C6 C5 C4 121.6(4) . . ?
C6 C5 H5 119.2 . . ?
C4 C5 H5 119.2 . . ?
C7 C6 C5 120.5(5) . . ?
C7 C6 H6 119.7 . . ?
C5 C6 H6 119.7 . . ?
C6 C7 C8 119.3(6) . . ?
C6 C7 H7 120.4 . . ?
C8 C7 H7 120.4 . . ?
C7 C8 C9 120.9(5) . . ?
C7 C8 H8 119.5 . . ?
C9 C8 H8 119.5 . . ?
C4 C9 C8 120.7(4) . . ?
C4 C9 H9 119.6 . . ?
C8 C9 H9 119.6 . . ?
O2 C10 H10A 109.5 . . ?
O2 C10 H10B 109.5 . . ?
H10A C10 H10B 109.5 . . ?
O2 C10 H10C 109.5 . . ?
H10A C10 H10C 109.5 . . ?
H10B C10 H10C 109.5 . . ?
O3 C11 N2 123.0(2) . . ?
O3 C11 C12 121.09(18) . . ?
N2 C11 C12 115.86(17) . . ?
C17 C12 C13 118.8(2) . . ?
C17 C12 C11 119.03(19) . . ?
C13 C12 C11 122.12(19) . . ?
C12 C13 C14 120.0(2) . . ?
C12 C13 H13 120.0 . . ?
C14 C13 H13 120.0 . . ?
C15 C14 C13 120.5(3) . . ?
C15 C14 H14 119.8 . . ?
C13 C14 H14 119.8 . . ?
C16 C15 C14 119.9(3) . . ?
C16 C15 H15 120.1 . . ?
C14 C15 H15 120.1 . . ?
C15 C16 C17 120.3(3) . . ?
C15 C16 H16 119.9 . . ?
C17 C16 H16 119.9 . . ?
C12 C17 C16 120.5(2) . . ?
C12 C17 H17 119.7 . . ?
C16 C17 H17 119.7 . . ?
O1' C1' N1 120.81(19) . . ?
O1' C1' C2' 121.57(17) . . ?
N1 C1' C2' 117.55(18) . . ?
C8' C2' C7' 108.88(19) . . ?
C8' C2' C1' 105.72(17) . . ?
C7' C2' C1' 113.42(17) . . ?
C8' C2' C3' 108.56(17) . . ?
C7' C2' C3' 108.32(18) . . ?
C1' C2' C3' 111.79(16) . . ?
N2 C3' C4' 110.68(17) . . ?
N2 C3' C2' 110.86(18) . . ?
C4' C3' C2' 116.87(17) . . ?
N2 C3' H3' 105.9 . . ?
C4' C3' H3' 105.9 . . ?
C2' C3' H3' 105.9 . . ?
C5' C4' C6' 110.8(3) . . ?
C5' C4' C3' 115.1(2) . . ?
C6' C4' C3' 109.3(2) . . ?
C5' C4' H4' 107.1 . . ?
C6' C4' H4' 107.1 . . ?
C3' C4' H4' 107.1 . . ?
C4' C5' H5'1 109.5 . . ?
C4' C5' H5'2 109.5 . . ?
H5'1 C5' H5'2 109.5 . . ?
C4' C5' H5'3 109.5 . . ?
H5'1 C5' H5'3 109.5 . . ?
H5'2 C5' H5'3 109.5 . . ?
C4' C6' H6'1 109.5 . . ?
C4' C6' H6'2 109.5 . . ?
H6'1 C6' H6'2 109.5 . . ?
C4' C6' H6'3 109.5 . . ?
H6'1 C6' H6'3 109.5 . . ?
H6'2 C6' H6'3 109.5 . . ?
C2' C7' H7'1 109.5 . . ?
C2' C7' H7'2 109.5 . . ?
H7'1 C7' H7'2 109.5 . . ?
C2' C7' H7'3 109.5 . . ?
H7'1 C7' H7'3 109.5 . . ?
H7'2 C7' H7'3 109.5 . . ?
C2' C8' H8'1 109.5 . . ?
C2' C8' H8'2 109.5 . . ?
H8'1 C8' H8'2 109.5 . . ?
C2' C8' H8'3 109.5 . . ?
H8'1 C8' H8'3 109.5 . . ?
H8'2 C8' H8'3 109.5 . . ?

loop_
_geom_bond_atom_site_label_1
_geom_bond_atom_site_label_2
_geom_bond_distance
_geom_bond_site_symmetry_2
_geom_bond_publ_flag
O1 C1 1.207(4) . ?
O2 C1 1.276(5) . ?
O2 C10 1.445(5) . ?
O3 C11 1.233(2) . ?
O1' C1' 1.233(3) . ?
N1 C1' 1.335(3) . ?
N1 C2 1.454(3) . ?
N1 H1N 0.940(17) . ?
N2 C11 1.337(2) . ?
N2 C3' 1.456(3) . ?
N2 H2N 0.916(17) . ?
C1 C2 1.501(5) . ?
C2 C3 1.522(4) . ?
C2 H2 0.9800 . ?
C3 C4 1.511(5) . ?
C3 H3A 0.9700 . ?
C3 H3B 0.9700 . ?
C4 C9 1.372(5) . ?
C4 C5 1.392(5) . ?
C5 C6 1.364(7) . ?
C5 H5 0.9300 . ?
C6 C7 1.355(8) . ?
C6 H6 0.9300 . ?
C7 C8 1.354(9) . ?
C7 H7 0.9300 . ?
C8 C9 1.386(8) . ?
C8 H8 0.9300 . ?
C9 H9 0.9300 . ?
C10 H10A 0.9600 . ?
C10 H10B 0.9600 . ?
C10 H10C 0.9600 . ?
C11 C12 1.492(3) . ?
C12 C17 1.384(3) . ?
C12 C13 1.386(3) . ?
C13 C14 1.387(4) . ?
C13 H13 0.9300 . ?
C14 C15 1.372(4) . ?
C14 H14 0.9300 . ?
C15 C16 1.366(5) . ?
C15 H15 0.9300 . ?
C16 C17 1.385(4) . ?
C16 H16 0.9300 . ?
C17 H17 0.9300 . ?
C1' C2' 1.536(3) . ?
C2' C8' 1.530(3) . ?
C2' C7' 1.536(3) . ?
C2' C3' 1.560(3) . ?
C3' C4' 1.540(3) . ?
C3' H3' 0.9800 . ?
C4' C5' 1.523(4) . ?
C4' C6' 1.530(4) . ?
C4' H4' 0.9800 . ?
C5' H5'1 0.9600 . ?
C5' H5'2 0.9600 . ?
C5' H5'3 0.9600 . ?
C6' H6'1 0.9600 . ?
C6' H6'2 0.9600 . ?
C6' H6'3 0.9600 . ?
C7' H7'1 0.9600 . ?
C7' H7'2 0.9600 . ?
C7' H7'3 0.9600 . ?
C8' H8'1 0.9600 . ?
C8' H8'2 0.9600 . ?
C8' H8'3 0.9600 . ?

loop_
_geom_hbond_atom_site_label_D
_geom_hbond_atom_site_label_H
_geom_hbond_atom_site_label_A
_geom_hbond_distance_DH
_geom_hbond_distance_HA
_geom_hbond_distance_DA
_geom_hbond_angle_DHA
_geom_hbond_site_symmetry_A
N1 H1N O3 0.940(17) 2.02(2) 2.879(2) 151(2) 3_755
N2 H2N O1' 0.916(17) 2.02(2) 2.688(2) 128(2) .

loop_
_geom_torsion_atom_site_label_1
_geom_torsion_atom_site_label_2
_geom_torsion_atom_site_label_3
_geom_torsion_atom_site_label_4
_geom_torsion
_geom_torsion_site_symmetry_1
_geom_torsion_site_symmetry_2
_geom_torsion_site_symmetry_3
_geom_torsion_site_symmetry_4
_geom_torsion_publ_flag
C10 O2 C1 O1 5.3(7) . . . . ?
C10 O2 C1 C2 178.4(3) . . . . ?
C1' N1 C2 C1 -92.4(3) . . . . ?
C1' N1 C2 C3 142.4(3) . . . . ?
O1 C1 C2 N1 171.8(5) . . . . ?
O2 C1 C2 N1 -1.4(5) . . . . ?
O1 C1 C2 C3 -63.0(6) . . . . ?
O2 C1 C2 C3 123.8(4) . . . . ?
N1 C2 C3 C4 -62.7(3) . . . . ?
C1 C2 C3 C4 169.7(3) . . . . ?
C2 C3 C4 C9 103.0(4) . . . . ?
C2 C3 C4 C5 -74.1(4) . . . . ?
C9 C4 C5 C6 0.2(6) . . . . ?
C3 C4 C5 C6 177.4(4) . . . . ?
C4 C5 C6 C7 0.3(8) . . . . ?
C5 C6 C7 C8 -1.0(9) . . . . ?
C6 C7 C8 C9 1.2(9) . . . . ?
C5 C4 C9 C8 0.0(6) . . . . ?
C3 C4 C9 C8 -177.2(4) . . . . ?
C7 C8 C9 C4 -0.7(8) . . . . ?
C3' N2 C11 O3 -3.1(3) . . . . ?
C3' N2 C11 C12 177.14(18) . . . . ?
O3 C11 C12 C17 -24.6(3) . . . . ?
N2 C11 C12 C17 155.2(2) . . . . ?
O3 C11 C12 C13 153.5(2) . . . . ?
N2 C11 C12 C13 -26.7(3) . . . . ?
C17 C12 C13 C14 -1.6(4) . . . . ?
C11 C12 C13 C14 -179.7(2) . . . . ?
C12 C13 C14 C15 0.4(5) . . . . ?
C13 C14 C15 C16 0.7(6) . . . . ?
C14 C15 C16 C17 -0.4(6) . . . . ?
C13 C12 C17 C16 1.9(4) . . . . ?
C11 C12 C17 C16 -179.9(2) . . . . ?
C15 C16 C17 C12 -0.9(5) . . . . ?
C2 N1 C1' O1' 5.0(3) . . . . ?
C2 N1 C1' C2' -177.9(2) . . . . ?
O1' C1' C2' C8' 78.8(3) . . . . ?
N1 C1' C2' C8' -98.2(2) . . . . ?
O1' C1' C2' C7' -162.0(2) . . . . ?
N1 C1' C2' C7' 21.0(3) . . . . ?
O1' C1' C2' C3' -39.2(3) . . . . ?
N1 C1' C2' C3' 143.8(2) . . . . ?
C11 N2 C3' C4' -110.2(2) . . . . ?
C11 N2 C3' C2' 118.5(2) . . . . ?
C8' C2' C3' N2 -60.2(2) . . . . ?
C7' C2' C3' N2 -178.26(18) . . . . ?
C1' C2' C3' N2 56.1(2) . . . . ?
C8' C2' C3' C4' 171.7(2) . . . . ?
C7' C2' C3' C4' 53.7(2) . . . . ?
C1' C2' C3' C4' -72.0(2) . . . . ?
N2 C3' C4' C5' -66.1(3) . . . . ?
C2' C3' C4' C5' 62.1(3) . . . . ?
N2 C3' C4' C6' 59.3(3) . . . . ?
C2' C3' C4' C6' -172.5(2) . . . . ?

loop_
_cod_related_entry_id
_cod_related_entry_database
_cod_related_entry_code
1 ChemSpider 30658974
